data_4134082
loop_
_publ_author_name
'Wang, Jin'
'Hong, Benke'
'Hu, Dachao'
'Kadonaga, Yuichiro'
'Tang, Ruyao'
'Lei, Xiaoguang'

_publ_section_title
;
 Protecting-Group-Free Syntheses of <i>ent</i>-Kaurane Diterpenoids:
 [3+2+1] Cycloaddition/Cycloalkenylation Approach.
;
_journal_name_full 'Journal of the American Chemical Society'
_journal_paper_doi 10.1021/jacs.9b13722
_journal_year 2020
_chemical_formula_sum 'C20 H30 O'
_chemical_formula_weight 286.44
_space_group_crystal_system tetragonal
_space_group_IT_number 86
_space_group_name_Hall '-P 4bc'
_space_group_name_H-M_alt 'P 42/n :2'
_atom_sites_solution_hydrogens geom
_atom_sites_solution_primary dual
_audit_creation_method SHELXL-2014/7
_cell_angle_alpha 90
_cell_angle_beta 90
_cell_angle_gamma 90
_cell_formula_units_Z 8
_cell_length_a 20.9667(3)
_cell_length_b 20.9667(3)
_cell_length_c 7.7032(3)
_cell_measurement_reflns_used 6249
_cell_measurement_temperature 179.99(10)
_cell_measurement_theta_max 28.9250
_cell_measurement_theta_min 2.8100
_cell_volume 3386.35(15)
_computing_structure_refinement 'SHELXL-2014/7 (Sheldrick, 2014)'
_diffrn_ambient_environment N~2~
_diffrn_ambient_temperature 179.99(10)
_diffrn_detector 'CCD plate'
_diffrn_measured_fraction_theta_full 0.999
_diffrn_measured_fraction_theta_max 0.998
_diffrn_measurement_device 'four-circle diffractometer'
_diffrn_measurement_device_type 'XtaLAB AFC12 (RINC): Kappa single'
_diffrn_radiation_monochromator graphite
_diffrn_radiation_probe x-ray
_diffrn_radiation_type 'Mo K\a'
_diffrn_radiation_wavelength 0.71073
_diffrn_reflns_av_R_equivalents 0.0457
_diffrn_reflns_av_unetI/netI 0.0413
_diffrn_reflns_Laue_measured_fraction_full 0.999
_diffrn_reflns_Laue_measured_fraction_max 0.998
_diffrn_reflns_limit_h_max 21
_diffrn_reflns_limit_h_min -27
_diffrn_reflns_limit_k_max 27
_diffrn_reflns_limit_k_min -24
_diffrn_reflns_limit_l_max 9
_diffrn_reflns_limit_l_min -10
_diffrn_reflns_number 23661
_diffrn_reflns_point_group_measured_fraction_full 0.999
_diffrn_reflns_point_group_measured_fraction_max 0.998
_diffrn_reflns_theta_full 25.242
_diffrn_reflns_theta_max 27.472
_diffrn_reflns_theta_min 2.748
_diffrn_source 'fine-focus sealed X-ray tube'
_diffrn_source_type 'Enhance (Mo) X-ray Source'
_exptl_absorpt_coefficient_mu 0.066
_exptl_absorpt_correction_T_max 1.00000
_exptl_absorpt_correction_T_min 0.46564
_exptl_absorpt_correction_type multi-scan
_exptl_absorpt_process_details
;
CrysAlisPro 1.171.39.29a (Rigaku Oxford Diffraction, 2015)
Empirical absorption correction using spherical harmonics,
 implemented in SCALE3 ABSPACK scaling algorithm.
;
_exptl_crystal_colour colorless
_exptl_crystal_density_diffrn 1.124
_exptl_crystal_description rod-like
_exptl_crystal_F_000 1264
_exptl_crystal_size_max 0.57
_exptl_crystal_size_mid 0.035
_exptl_crystal_size_min 0.03
_refine_diff_density_max 0.211
_refine_diff_density_min -0.168
_refine_diff_density_rms 0.039
_refine_ls_extinction_method none
_refine_ls_goodness_of_fit_ref 1.066
_refine_ls_hydrogen_treatment constr
_refine_ls_matrix_type full
_refine_ls_number_parameters 194
_refine_ls_number_reflns 3868
_refine_ls_number_restraints 0
_refine_ls_restrained_S_all 1.066
_refine_ls_R_factor_all 0.0736
_refine_ls_R_factor_gt 0.0516
_refine_ls_shift/su_max 0.001
_refine_ls_shift/su_mean 0.000
_refine_ls_structure_factor_coef Fsqd
_refine_ls_weighting_details 'w=1/[\s^2^(Fo^2^)+(0.0500P)^2^+1.0000P] where P=(Fo^2^+2Fc^2^)/3'
_refine_ls_weighting_scheme calc
_refine_ls_wR_factor_gt 0.1133
_refine_ls_wR_factor_ref 0.1220
_reflns_Friedel_coverage 0.000
_reflns_number_gt 2934
_reflns_number_total 3868
_reflns_threshold_expression 'I > 2\s(I)'
_cod_data_source_file ja9b13722_si_010.cif
_cod_data_source_block 3
_cod_original_cell_volume 3386.35(16)
_cod_original_sg_symbol_H-M 'P 42/n'
_cod_database_code 4134082
_shelx_shelxl_version_number 2014/7
_shelx_space_group_comment
;
The symmetry employed for this shelxl refinement is uniquely defined
by the following loop, which should always be used as a source of
symmetry information in preference to the above space-group names.
They are only intended as comments.
;

loop_
_space_group_symop_operation_xyz
'x, y, z'
'-x+1/2, -y+1/2, z'
'-y, x+1/2, z+1/2'
'y+1/2, -x, z+1/2'
'-x, -y, -z'
'x-1/2, y-1/2, -z'
'y, -x-1/2, -z-1/2'
'-y-1/2, x, -z-1/2'

loop_
_atom_site_label
_atom_site_type_symbol
_atom_site_fract_x
_atom_site_fract_y
_atom_site_fract_z
_atom_site_U_iso_or_equiv
_atom_site_adp_type
_atom_site_occupancy
_atom_site_site_symmetry_order
_atom_site_calc_flag
_atom_site_refinement_flags_posn
_atom_site_refinement_flags_adp
O1 O 0.66348(5) 0.72055(5) 0.21062(15) 0.0352(3) Uani 1 1 d . .
H1 H 0.6737 0.7560 0.2463 0.053 Uiso 1 1 calc R U
C1 C 0.60632(6) 0.69990(6) 0.29784(19) 0.0258(3) Uani 1 1 d . .
H1A H 0.5875 0.6655 0.2288 0.031 Uiso 1 1 calc R U
C2 C 0.55848(6) 0.75342(6) 0.30624(18) 0.0235(3) Uani 1 1 d . .
H2 H 0.5440 0.7705 0.2020 0.028 Uiso 1 1 calc R U
C3 C 0.53562(6) 0.77784(6) 0.45275(17) 0.0203(3) Uani 1 1 d . .
C4 C 0.55781(6) 0.75022(6) 0.62632(17) 0.0248(3) Uani 1 1 d . .
C5 C 0.62761(6) 0.72879(7) 0.6059(2) 0.0310(3) Uani 1 1 d . .
H5A H 0.6539 0.7625 0.5579 0.037 Uiso 1 1 calc R U
H5B H 0.6455 0.7149 0.7156 0.037 Uiso 1 1 calc R U
C6 C 0.62058(6) 0.67323(6) 0.4787(2) 0.0289(3) Uani 1 1 d . .
H6 H 0.6584 0.6458 0.4785 0.035 Uiso 1 1 calc R U
C7 C 0.56224(6) 0.63853(6) 0.54816(19) 0.0279(3) Uani 1 1 d . .
C8 C 0.52502(7) 0.68486(6) 0.6576(2) 0.0298(3) Uani 1 1 d . .
H8A H 0.5270 0.6731 0.7793 0.036 Uiso 1 1 calc R U
H8B H 0.4807 0.6862 0.6218 0.036 Uiso 1 1 calc R U
C9 C 0.54719(7) 0.57847(7) 0.5176(2) 0.0369(4) Uani 1 1 d . .
H9A H 0.5104 0.5611 0.5658 0.044 Uiso 1 1 calc R U
H9B H 0.5734 0.5535 0.4478 0.044 Uiso 1 1 calc R U
C10 C 0.54713(7) 0.79703(7) 0.7727(2) 0.0350(4) Uani 1 1 d . .
H10A H 0.5741 0.8340 0.7546 0.042 Uiso 1 1 calc R U
H10B H 0.5597 0.7773 0.8813 0.042 Uiso 1 1 calc R U
C11 C 0.47750(8) 0.81894(8) 0.7867(2) 0.0392(4) Uani 1 1 d . .
H11A H 0.4766 0.8614 0.8368 0.047 Uiso 1 1 calc R U
H11B H 0.4551 0.7906 0.8656 0.047 Uiso 1 1 calc R U
C12 C 0.44155(6) 0.82026(6) 0.6123(2) 0.0286(3) Uani 1 1 d . .
H12 H 0.4270 0.7763 0.5956 0.034 Uiso 1 1 calc R U
C13 C 0.48694(6) 0.83292(6) 0.45642(18) 0.0240(3) Uani 1 1 d . .
C14 C 0.44807(7) 0.83286(7) 0.2872(2) 0.0342(4) Uani 1 1 d . .
H14A H 0.4753 0.8467 0.1928 0.041 Uiso 1 1 calc R U
H14B H 0.4345 0.7896 0.2624 0.041 Uiso 1 1 calc R U
C15 C 0.38933(8) 0.87593(8) 0.2939(3) 0.0495(5) Uani 1 1 d . .
H15A H 0.4026 0.9199 0.3078 0.059 Uiso 1 1 calc R U
H15B H 0.3659 0.8725 0.1857 0.059 Uiso 1 1 calc R U
C16 C 0.34647(8) 0.85719(8) 0.4432(3) 0.0519(5) Uani 1 1 d . .
H16A H 0.3314 0.8140 0.4243 0.062 Uiso 1 1 calc R U
H16B H 0.3096 0.8851 0.4440 0.062 Uiso 1 1 calc R U
C17 C 0.37884(8) 0.86051(8) 0.6200(2) 0.0429(4) Uani 1 1 d . .
C18 C 0.52383(7) 0.89692(7) 0.4698(2) 0.0353(4) Uani 1 1 d . .
H18A H 0.5366 0.9039 0.5880 0.053 Uiso 1 1 calc R U
H18B H 0.4968 0.9312 0.4327 0.053 Uiso 1 1 calc R U
H18C H 0.5610 0.8952 0.3970 0.053 Uiso 1 1 calc R U
C19 C 0.38828(10) 0.93089(8) 0.6723(3) 0.0621(6) Uani 1 1 d . .
H19A H 0.4098 0.9329 0.7822 0.093 Uiso 1 1 calc R U
H19B H 0.3475 0.9514 0.6814 0.093 Uiso 1 1 calc R U
H19C H 0.4135 0.9521 0.5857 0.093 Uiso 1 1 calc R U
C20 C 0.33437(9) 0.82971(10) 0.7546(3) 0.0701(7) Uani 1 1 d . .
H20A H 0.3312 0.7848 0.7323 0.105 Uiso 1 1 calc R U
H20B H 0.2928 0.8487 0.7468 0.105 Uiso 1 1 calc R U
H20C H 0.3513 0.8364 0.8690 0.105 Uiso 1 1 calc R U

loop_
_atom_site_aniso_label
_atom_site_aniso_U_11
_atom_site_aniso_U_22
_atom_site_aniso_U_33
_atom_site_aniso_U_23
_atom_site_aniso_U_13
_atom_site_aniso_U_12
O1 0.0286(5) 0.0298(5) 0.0470(7) 0.0024(5) 0.0150(5) -0.0013(4)
C1 0.0219(6) 0.0220(6) 0.0335(8) -0.0001(6) 0.0057(6) -0.0003(5)
C2 0.0226(6) 0.0234(6) 0.0244(7) 0.0026(6) 0.0002(5) 0.0014(5)
C3 0.0187(6) 0.0182(6) 0.0241(7) 0.0021(5) -0.0013(5) -0.0043(5)
C4 0.0247(7) 0.0266(7) 0.0233(7) 0.0028(6) -0.0021(6) -0.0033(5)
C5 0.0234(7) 0.0343(8) 0.0353(8) 0.0100(6) -0.0089(6) -0.0032(6)
C6 0.0196(6) 0.0253(7) 0.0417(9) 0.0089(6) 0.0008(6) 0.0034(5)
C7 0.0232(7) 0.0265(7) 0.0339(8) 0.0104(6) -0.0015(6) 0.0016(5)
C8 0.0302(7) 0.0277(7) 0.0315(8) 0.0087(6) 0.0032(6) -0.0020(6)
C9 0.0329(8) 0.0286(7) 0.0492(10) 0.0053(7) 0.0056(7) -0.0014(6)
C10 0.0426(9) 0.0382(8) 0.0241(8) -0.0027(6) -0.0052(6) -0.0054(7)
C11 0.0482(10) 0.0392(9) 0.0300(9) -0.0083(7) 0.0101(7) -0.0036(7)
C12 0.0273(7) 0.0228(7) 0.0356(8) -0.0043(6) 0.0068(6) 0.0000(5)
C13 0.0241(6) 0.0192(6) 0.0287(8) -0.0017(6) 0.0013(6) 0.0011(5)
C14 0.0349(8) 0.0321(8) 0.0357(9) 0.0011(7) -0.0060(7) 0.0099(6)
C15 0.0465(10) 0.0418(9) 0.0602(12) -0.0007(9) -0.0163(9) 0.0202(8)
C16 0.0281(8) 0.0397(9) 0.0878(15) -0.0067(9) -0.0039(9) 0.0146(7)
C17 0.0342(8) 0.0316(8) 0.0628(12) -0.0063(8) 0.0151(8) 0.0081(6)
C18 0.0371(8) 0.0227(7) 0.0461(10) 0.0003(7) 0.0062(7) -0.0030(6)
C19 0.0642(13) 0.0371(10) 0.0849(16) -0.0188(10) 0.0167(11) 0.0165(9)
C20 0.0458(11) 0.0632(13) 0.1015(18) 0.0042(12) 0.0394(12) 0.0147(10)

loop_
_atom_type_symbol
_atom_type_description
_atom_type_scat_dispersion_real
_atom_type_scat_dispersion_imag
_atom_type_scat_source
C C 0.0033 0.0016 'International Tables Vol C Tables 4.2.6.8 and 6.1.1.4'
H H 0.0000 0.0000 'International Tables Vol C Tables 4.2.6.8 and 6.1.1.4'
O O 0.0106 0.0060 'International Tables Vol C Tables 4.2.6.8 and 6.1.1.4'

loop_
_geom_angle_atom_site_label_1
_geom_angle_atom_site_label_2
_geom_angle_atom_site_label_3
_geom_angle
C1 O1 H1 109.5
O1 C1 H1A 107.7
O1 C1 C2 110.49(11)
O1 C1 C6 111.83(11)
C2 C1 H1A 107.7
C2 C1 C6 111.28(11)
C6 C1 H1A 107.7
C1 C2 H2 117.8
C3 C2 C1 124.30(12)
C3 C2 H2 117.8
C2 C3 C4 119.14(11)
C2 C3 C13 122.89(12)
C4 C3 C13 117.97(11)
C3 C4 C5 108.07(11)
C3 C4 C8 109.60(11)
C5 C4 C8 100.34(11)
C10 C4 C3 111.17(11)
C10 C4 C5 114.00(12)
C10 C4 C8 113.07(12)
C4 C5 H5A 111.5
C4 C5 H5B 111.5
H5A C5 H5B 109.3
C6 C5 C4 101.32(10)
C6 C5 H5A 111.5
C6 C5 H5B 111.5
C1 C6 H6 111.8
C5 C6 C1 108.88(11)
C5 C6 H6 111.8
C7 C6 C1 109.75(11)
C7 C6 C5 102.52(12)
C7 C6 H6 111.8
C8 C7 C6 107.78(11)
C9 C7 C6 125.90(14)
C9 C7 C8 126.32(13)
C4 C8 H8A 110.8
C4 C8 H8B 110.8
C7 C8 C4 104.67(11)
C7 C8 H8A 110.8
C7 C8 H8B 110.8
H8A C8 H8B 108.9
C7 C9 H9A 120.0
C7 C9 H9B 120.0
H9A C9 H9B 120.0
C4 C10 H10A 109.0
C4 C10 H10B 109.0
C4 C10 C11 112.84(12)
H10A C10 H10B 107.8
C11 C10 H10A 109.0
C11 C10 H10B 109.0
C10 C11 H11A 108.7
C10 C11 H11B 108.7
C10 C11 C12 114.15(12)
H11A C11 H11B 107.6
C12 C11 H11A 108.7
C12 C11 H11B 108.7
C11 C12 H12 104.5
C11 C12 C13 112.16(11)
C11 C12 C17 112.83(13)
C13 C12 H12 104.5
C13 C12 C17 116.87(12)
C17 C12 H12 104.5
C3 C13 C12 106.95(10)
C3 C13 C18 108.59(10)
C14 C13 C3 109.57(11)
C14 C13 C12 109.27(11)
C14 C13 C18 108.74(12)
C18 C13 C12 113.65(11)
C13 C14 H14A 108.9
C13 C14 H14B 108.9
H14A C14 H14B 107.7
C15 C14 C13 113.48(13)
C15 C14 H14A 108.9
C15 C14 H14B 108.9
C14 C15 H15A 109.5
C14 C15 H15B 109.5
H15A C15 H15B 108.1
C16 C15 C14 110.56(14)
C16 C15 H15A 109.5
C16 C15 H15B 109.5
C15 C16 H16A 108.8
C15 C16 H16B 108.8
C15 C16 C17 113.80(14)
H16A C16 H16B 107.7
C17 C16 H16A 108.8
C17 C16 H16B 108.8
C16 C17 C12 108.43(13)
C16 C17 C19 109.53(15)
C16 C17 C20 108.30(16)
C19 C17 C12 114.73(14)
C20 C17 C12 108.00(14)
C20 C17 C19 107.67(16)
C13 C18 H18A 109.5
C13 C18 H18B 109.5
C13 C18 H18C 109.5
H18A C18 H18B 109.5
H18A C18 H18C 109.5
H18B C18 H18C 109.5
C17 C19 H19A 109.5
C17 C19 H19B 109.5
C17 C19 H19C 109.5
H19A C19 H19B 109.5
H19A C19 H19C 109.5
H19B C19 H19C 109.5
C17 C20 H20A 109.5
C17 C20 H20B 109.5
C17 C20 H20C 109.5
H20A C20 H20B 109.5
H20A C20 H20C 109.5
H20B C20 H20C 109.5

loop_
_geom_bond_atom_site_label_1
_geom_bond_atom_site_label_2
_geom_bond_distance
O1 H1 0.8200
O1 C1 1.4406(16)
C1 H1A 0.9800
C1 C2 1.5065(18)
C1 C6 1.531(2)
C2 H2 0.9300
C2 C3 1.3288(19)
C3 C4 1.5295(18)
C3 C13 1.5416(17)
C4 C5 1.5389(19)
C4 C8 1.5518(18)
C4 C10 1.512(2)
C5 H5A 0.9700
C5 H5B 0.9700
C5 C6 1.529(2)
C6 H6 0.9800
C6 C7 1.5205(18)
C7 C8 1.505(2)
C7 C9 1.319(2)
C8 H8A 0.9700
C8 H8B 0.9700
C9 H9A 0.9300
C9 H9B 0.9300
C10 H10A 0.9700
C10 H10B 0.9700
C10 C11 1.534(2)
C11 H11A 0.9700
C11 H11B 0.9700
C11 C12 1.541(2)
C12 H12 0.9800
C12 C13 1.5548(19)
C12 C17 1.564(2)
C13 C14 1.537(2)
C13 C18 1.5524(18)
C14 H14A 0.9700
C14 H14B 0.9700
C14 C15 1.528(2)
C15 H15A 0.9700
C15 H15B 0.9700
C15 C16 1.511(3)
C16 H16A 0.9700
C16 H16B 0.9700
C16 C17 1.523(3)
C17 C19 1.542(2)
C17 C20 1.537(3)
C18 H18A 0.9600
C18 H18B 0.9600
C18 H18C 0.9600
C19 H19A 0.9600
C19 H19B 0.9600
C19 H19C 0.9600
C20 H20A 0.9600
C20 H20B 0.9600
C20 H20C 0.9600

loop_
_geom_torsion_atom_site_label_1
_geom_torsion_atom_site_label_2
_geom_torsion_atom_site_label_3
_geom_torsion_atom_site_label_4
_geom_torsion
O1 C1 C2 C3 -119.67(14)
O1 C1 C6 C5 81.44(13)
O1 C1 C6 C7 -167.08(11)
C1 C2 C3 C4 -0.82(19)
C1 C2 C3 C13 179.64(11)
C1 C6 C7 C8 -94.47(13)
C1 C6 C7 C9 85.57(17)
C2 C1 C6 C5 -42.67(14)
C2 C1 C6 C7 68.81(14)
C2 C3 C4 C5 33.37(15)
C2 C3 C4 C8 -75.08(15)
C2 C3 C4 C10 159.19(12)
C2 C3 C13 C12 144.33(12)
C2 C3 C13 C14 26.00(17)
C2 C3 C13 C18 -92.64(15)
C3 C4 C5 C6 -67.17(13)
C3 C4 C8 C7 79.07(13)
C3 C4 C10 C11 55.96(16)
C3 C13 C14 C15 167.45(13)
C4 C3 C13 C12 -35.21(14)
C4 C3 C13 C14 -153.54(11)
C4 C3 C13 C18 87.82(14)
C4 C5 C6 C1 73.56(13)
C4 C5 C6 C7 -42.66(13)
C4 C10 C11 C12 -30.43(18)
C5 C4 C8 C7 -34.49(13)
C5 C4 C10 C11 178.41(12)
C5 C6 C7 C8 21.12(14)
C5 C6 C7 C9 -158.84(15)
C6 C1 C2 C3 5.19(18)
C6 C7 C8 C4 8.55(14)
C8 C4 C5 C6 47.56(13)
C8 C4 C10 C11 -67.82(16)
C9 C7 C8 C4 -171.50(14)
C10 C4 C5 C6 168.70(12)
C10 C4 C8 C7 -156.30(12)
C10 C11 C12 C13 -28.86(17)
C10 C11 C12 C17 -163.36(13)
C11 C12 C13 C3 60.87(14)
C11 C12 C13 C14 179.40(11)
C11 C12 C13 C18 -58.96(15)
C11 C12 C17 C16 -178.57(13)
C11 C12 C17 C19 58.65(19)
C11 C12 C17 C20 -61.42(18)
C12 C13 C14 C15 50.57(17)
C13 C3 C4 C5 -147.07(11)
C13 C3 C4 C8 104.47(13)
C13 C3 C4 C10 -21.25(16)
C13 C12 C17 C16 49.22(17)
C13 C12 C17 C19 -73.57(19)
C13 C12 C17 C20 166.37(15)
C13 C14 C15 C16 -56.84(19)
C14 C15 C16 C17 58.79(19)
C15 C16 C17 C12 -53.51(18)
C15 C16 C17 C19 72.37(17)
C15 C16 C17 C20 -170.46(14)
C17 C12 C13 C3 -166.61(12)
C17 C12 C13 C14 -48.08(16)
C17 C12 C13 C18 73.56(16)
C18 C13 C14 C15 -74.00(16)
